data_4512251
loop_
_publ_author_name
'Pi\~neiro-L\'opez, Luc\'ia'
'Arc\'is-Castillo, Zulema'
'Mu\~noz, M. Carmen'
'Real, Jos\'e A.'

_publ_section_title
;
 Clathration of Five-Membered Aromatic Rings in the Bimetallic Spin
 Crossover Metal--Organic Framework [Fe(TPT)2/3{MI(CN)2}2]&#x00B7;G (MI=
 Ag, Au)
;
_journal_issue 12
_journal_name_full 'Crystal Growth &amp; Design'
_journal_page_first 6311
_journal_paper_doi 10.1021/cg5010616
_journal_volume 14
_journal_year 2014
_chemical_formula_sum 'C18 H10 Au2 Fe N8 S0.5'
_chemical_formula_weight 804.15
_chemical_name_systematic
;
 ?
;
_space_group_IT_number 166
_symmetry_cell_setting trigonal
_symmetry_space_group_name_Hall '-R 3 2"'
_symmetry_space_group_name_H-M 'R -3 m :H'
_atom_sites_solution_hydrogens geom
_atom_sites_solution_primary direct
_atom_sites_solution_secondary difmap
_audit_creation_method SHELXL-97
_cell_angle_alpha 90.00
_cell_angle_beta 90.00
_cell_angle_gamma 120.00
_cell_formula_units_Z 9
_cell_length_a 26.4013(9)
_cell_length_b 26.4013(9)
_cell_length_c 9.6662(7)
_cell_measurement_reflns_used 100
_cell_measurement_temperature 120(1)
_cell_measurement_theta_max 20
_cell_measurement_theta_min 12
_cell_volume 5834.9(5)
_computing_cell_refinement 'HKL DENZO'
_computing_data_collection COLLECT
_computing_data_reduction 'HKL DENZO and SCALEPACK'
_computing_structure_refinement 'SHELXL-97 (Sheldrick, 2008)'
_computing_structure_solution SHELXS-97
_diffrn_ambient_temperature 120(1)
_diffrn_measured_fraction_theta_full 0.994
_diffrn_measured_fraction_theta_max 0.950
_diffrn_radiation_monochromator graphite
_diffrn_radiation_source 'fine-focus sealed tube'
_diffrn_radiation_type MoK\a
_diffrn_radiation_wavelength 0.71069
_diffrn_reflns_av_R_equivalents 0.0532
_diffrn_reflns_av_sigmaI/netI 0.0415
_diffrn_reflns_limit_h_max 29
_diffrn_reflns_limit_h_min -33
_diffrn_reflns_limit_k_max 39
_diffrn_reflns_limit_k_min -38
_diffrn_reflns_limit_l_max 13
_diffrn_reflns_limit_l_min -14
_diffrn_reflns_number 12499
_diffrn_reflns_theta_full 25.00
_diffrn_reflns_theta_max 32.47
_diffrn_reflns_theta_min 3.09
_exptl_absorpt_coefficient_mu 11.896
_exptl_absorpt_correction_T_max 0.5877
_exptl_absorpt_correction_T_min 0.3825
_exptl_absorpt_correction_type empirical
_exptl_absorpt_process_details 'Empirical absorption correction:XABS2'
_exptl_crystal_colour red
_exptl_crystal_density_diffrn 2.060
_exptl_crystal_density_method 'not measured'
_exptl_crystal_description prismatic
_exptl_crystal_F_000 3294
_exptl_crystal_size_max 0.10
_exptl_crystal_size_mid 0.06
_exptl_crystal_size_min 0.05
_refine_diff_density_max 1.136
_refine_diff_density_min -1.466
_refine_diff_density_rms 0.287
_refine_ls_extinction_method none
_refine_ls_goodness_of_fit_ref 1.029
_refine_ls_hydrogen_treatment mixed
_refine_ls_matrix_type full
_refine_ls_number_parameters 81
_refine_ls_number_reflns 2364
_refine_ls_number_restraints 3
_refine_ls_restrained_S_all 1.028
_refine_ls_R_factor_all 0.1427
_refine_ls_R_factor_gt 0.0864
_refine_ls_shift/su_max 0.029
_refine_ls_shift/su_mean 0.013
_refine_ls_structure_factor_coef Fsqd
_refine_ls_weighting_details 'calc w=1/[\s^2^(Fo^2^)+(0.0970P)^2^+411.9829P] where P=(Fo^2^+2Fc^2^)/3'
_refine_ls_weighting_scheme calc
_refine_ls_wR_factor_gt 0.2089
_refine_ls_wR_factor_ref 0.2535
_reflns_number_gt 1425
_reflns_number_total 2364
_reflns_threshold_expression >2sigma(I)
_cod_data_source_file cg5010616_si_009.cif
_cod_data_source_block shelxl
_cod_depositor_comments 'Adding full bibliography for 4512243--4512254.cif.'
_cod_original_sg_symbol_H-M R-3m
_cod_original_formula_sum 'C18 H10 Au2 Fe N8 S0.50'
_cod_database_code 4512251

loop_
_symmetry_equiv_pos_as_xyz
'x, y, z'
'-y, x-y, z'
'-x+y, -x, z'
'x-y, -y, -z'
'-x, -x+y, -z'
'y, x, -z'
'x+2/3, y+1/3, z+1/3'
'-y+2/3, x-y+1/3, z+1/3'
'-x+y+2/3, -x+1/3, z+1/3'
'x-y+2/3, -y+1/3, -z+1/3'
'-x+2/3, -x+y+1/3, -z+1/3'
'y+2/3, x+1/3, -z+1/3'
'x+1/3, y+2/3, z+2/3'
'-y+1/3, x-y+2/3, z+2/3'
'-x+y+1/3, -x+2/3, z+2/3'
'x-y+1/3, -y+2/3, -z+2/3'
'-x+1/3, -x+y+2/3, -z+2/3'
'y+1/3, x+2/3, -z+2/3'
'-x, -y, -z'
'y, -x+y, -z'
'x-y, x, -z'
'-x+y, y, z'
'x, x-y, z'
'-y, -x, z'
'-x+2/3, -y+1/3, -z+1/3'
'y+2/3, -x+y+1/3, -z+1/3'
'x-y+2/3, x+1/3, -z+1/3'
'-x+y+2/3, y+1/3, z+1/3'
'x+2/3, x-y+1/3, z+1/3'
'-y+2/3, -x+1/3, z+1/3'
'-x+1/3, -y+2/3, -z+2/3'
'y+1/3, -x+y+2/3, -z+2/3'
'x-y+1/3, x+2/3, -z+2/3'
'-x+y+1/3, y+2/3, z+2/3'
'x+1/3, x-y+2/3, z+2/3'
'-y+1/3, -x+2/3, z+2/3'

loop_
_atom_site_label
_atom_site_type_symbol
_atom_site_fract_x
_atom_site_fract_y
_atom_site_fract_z
_atom_site_U_iso_or_equiv
_atom_site_adp_type
_atom_site_occupancy
_atom_site_symmetry_multiplicity
_atom_site_calc_flag
_atom_site_refinement_flags
C6 C 0.2517(13) 0.1771(12) 0.191(3) 0.049(5) Uiso 0.25 1 d PD
C7 C 0.216(3) 0.1343(15) 0.103(7) 0.06(2) Uiso 0.25 1 d PD
S S 0.275(4) 0.137(2) 0.281(7) 0.24(4) Uiso 0.25 2 d SPD
Au Au 0.29228(3) 0.29228(3) 0.0000 0.0662(4) Uani 1 2 d S
Fe Fe 0.3333 0.1667 -0.3333 0.0458(9) Uani 1 4 d S
N1 N 0.4224(8) 0.2112(4) -0.327(2) 0.060(4) Uani 1 2 d S
N2 N 0.3313(6) 0.2216(6) -0.1865(14) 0.067(4) Uani 1 1 d .
N3 N 0.6364(5) 0.3636(5) -0.330(2) 0.071(5) Uani 1 2 d S
C1 C 0.4535(8) 0.1841(7) -0.324(2) 0.072(4) Uani 1 1 d .
H1 H 0.4332 0.1435 -0.3194 0.086 Uiso 1 1 calc R
C2 C 0.5131(8) 0.2118(8) -0.328(2) 0.077(5) Uani 1 1 d .
H2 H 0.5323 0.1904 -0.3317 0.092 Uiso 1 1 calc R
C3 C 0.5444(13) 0.2722(6) -0.326(4) 0.085(8) Uani 1 2 d S
C4 C 0.6087(13) 0.3043(6) -0.327(4) 0.091(8) Uani 1 2 d S
C5 C 0.3229(7) 0.2512(7) -0.1158(17) 0.062(4) Uani 1 1 d .

loop_
_atom_site_aniso_label
_atom_site_aniso_U_11
_atom_site_aniso_U_22
_atom_site_aniso_U_33
_atom_site_aniso_U_23
_atom_site_aniso_U_13
_atom_site_aniso_U_12
Au 0.0593(4) 0.0593(4) 0.0918(7) -0.01214(19) 0.01214(19) 0.0384(4)
Fe 0.0483(19) 0.0306(10) 0.064(2) 0.0149(8) 0.0298(16) 0.0242(9)
N1 0.070(11) 0.043(5) 0.077(11) 0.005(5) 0.011(9) 0.035(6)
N2 0.078(9) 0.069(8) 0.077(8) 0.027(7) 0.036(7) 0.054(7)
N3 0.078(10) 0.078(10) 0.064(11) 0.005(5) -0.005(5) 0.045(12)
C1 0.076(11) 0.053(8) 0.091(12) -0.001(8) -0.014(9) 0.036(8)
C2 0.077(11) 0.065(10) 0.096(13) -0.003(9) -0.015(10) 0.042(9)
C3 0.079(17) 0.060(9) 0.12(2) -0.017(8) -0.035(16) 0.040(8)
C4 0.065(16) 0.077(14) 0.13(2) -0.001(8) -0.001(16) 0.033(8)
C5 0.068(9) 0.062(8) 0.070(9) 0.016(7) 0.036(7) 0.044(7)

loop_
_atom_type_symbol
_atom_type_description
_atom_type_scat_dispersion_real
_atom_type_scat_dispersion_imag
_atom_type_scat_source
C C 0.0033 0.0016 'International Tables Vol C Tables 4.2.6.8 and 6.1.1.4'
H H 0.0000 0.0000 'International Tables Vol C Tables 4.2.6.8 and 6.1.1.4'
N N 0.0061 0.0033 'International Tables Vol C Tables 4.2.6.8 and 6.1.1.4'
Fe Fe 0.3463 0.8444 'International Tables Vol C Tables 4.2.6.8 and 6.1.1.4'
Au Au -2.0133 8.8022 'International Tables Vol C Tables 4.2.6.8 and 6.1.1.4'
S S 0.1246 0.1234 'International Tables Vol C Tables 4.2.6.8 and 6.1.1.4'

loop_
_geom_angle_atom_site_label_1
_geom_angle_atom_site_label_2
_geom_angle_atom_site_label_3
_geom_angle
_geom_angle_site_symmetry_1
_geom_angle_site_symmetry_3
C7 C6 S 97(3) . .
C6 C7 C7 118.8(14) . 23
C6 C7 S 46.9(18) . .
C7 C7 S 72.2(4) 23 .
C6 S C6 106(3) . 23
C6 S C7 35.6(12) . .
C6 S C7 71(2) 23 .
C6 S C7 71(2) . 23
C6 S C7 35.7(12) 23 23
C7 S C7 35.5(9) . 23
C5 Au C5 172.1(9) . 6
N1 Fe N1 179.997(2) . 25_554
N1 Fe N2 89.9(5) . 25_554
N1 Fe N2 90.1(5) 25_554 25_554
N1 Fe N2 90.1(5) . .
N1 Fe N2 89.9(5) 25_554 .
N2 Fe N2 179.998(1) 25_554 .
N1 Fe N2 90.1(5) . 23
N1 Fe N2 89.9(5) 25_554 23
N2 Fe N2 87.8(7) 25_554 23
N2 Fe N2 92.2(7) . 23
N1 Fe N2 89.9(5) . 11_554
N1 Fe N2 90.1(5) 25_554 11_554
N2 Fe N2 92.2(7) 25_554 11_554
N2 Fe N2 87.8(7) . 11_554
N2 Fe N2 179.997(1) 23 11_554
C1 N1 C1 115(2) 23 .
C1 N1 Fe 122.3(10) 23 .
C1 N1 Fe 122.3(10) . .
C5 N2 Fe 169.4(15) . .
C4 N3 C4 116(3) 3_665 .
N1 C1 C2 124.6(16) . .
N1 C1 H1 117.7 . .
C2 C1 H1 117.7 . .
C1 C2 C3 118.8(18) . .
C1 C2 H2 120.6 . .
C3 C2 H2 120.6 . .
C2 C3 C2 118(3) 23 .
C2 C3 C4 121.2(13) 23 .
C2 C3 C4 121.2(13) . .
N3 C4 N3 124(3) . 2_655
N3 C4 C3 117.9(14) . .
N3 C4 C3 117.9(14) 2_655 .
N2 C5 Au 169.1(16) . .

loop_
_geom_bond_atom_site_label_1
_geom_bond_atom_site_label_2
_geom_bond_distance
_geom_bond_site_symmetry_2
C6 C7 1.353(10) .
C6 S 1.695(10) .
C7 C7 1.402(10) 23
C7 S 2.30(5) .
S C6 1.692(10) 23
S C7 2.30(5) 23
Au C5 1.990(13) .
Au C5 1.990(13) 6
Fe N1 2.037(19) .
Fe N1 2.037(19) 25_554
Fe N2 2.049(14) 25_554
Fe N2 2.049(14) .
Fe N2 2.049(14) 23
Fe N2 2.049(14) 11_554
N1 C1 1.333(19) 23
N1 C1 1.333(19) .
N2 C5 1.141(19) .
N3 C4 1.356(17) 3_665
N3 C4 1.355(17) .
C1 C2 1.36(2) .
C1 H1 0.9300 .
C2 C3 1.38(2) .
C2 H2 0.9300 .
C3 C2 1.38(2) 23
C3 C4 1.47(4) .
C4 N3 1.356(17) 2_655
